data_2215880
loop_
_publ_author_name
'Jian Yu'

_publ_section_title
;
 4,4'-(Ethane-1,2-diyl)dipyridinium
 di-\m-citrato-bis[aquacobaltate(II)]
;
_journal_coeditor_code DN2240
_journal_issue 11
_journal_name_full 'Acta Crystallographica Section E'
_journal_page_first m2729
_journal_page_last m2729
_journal_paper_doi 10.1107/S1600536807049124
_journal_volume 63
_journal_year 2007
_chemical_formula_iupac '(C12 H14 N2) [Co2 (C6 H4 O7)2 (H2 O)2]'
_chemical_formula_moiety 'C12 H12 Co2 O16, C12 H14 N2'
_chemical_formula_sum 'C24 H26 Co2 N2 O16'
_chemical_formula_weight 716.33
_chemical_name_systematic
;
4,4'-(Ethane-1,2-diyl)dipyridinium di-\m-citrato-bis[aquacobaltate(II)]
;
_space_group_IT_number 2
_symmetry_cell_setting triclinic
_symmetry_space_group_name_Hall '-P 1'
_symmetry_space_group_name_H-M 'P -1'
_atom_sites_solution_hydrogens geom
_atom_sites_solution_primary direct
_atom_sites_solution_secondary difmap
_audit_creation_method SHELXL-97
_cell_angle_alpha 65.2420(10)
_cell_angle_beta 72.8030(10)
_cell_angle_gamma 85.0040(10)
_cell_formula_units_Z 1
_cell_length_a 8.2975(6)
_cell_length_b 9.2340(6)
_cell_length_c 9.9647(7)
_cell_measurement_reflns_used 2437
_cell_measurement_temperature 298(2)
_cell_measurement_theta_max 25.5
_cell_measurement_theta_min 2.35
_cell_volume 661.72(8)
_computing_cell_refinement 'SAINT (Bruker, 2004)'
_computing_data_collection 'APEX2 (Bruker, 2004)'
_computing_data_reduction 'SAINT (Bruker, 2004)'
_computing_molecular_graphics 'ORTEPIII (Burnett & Johnson, 1996) and ORTEP-3 for Windows (Farrugia, 1997)'
_computing_publication_material 'SHELXTL (Bruker, 2004)'
_computing_structure_refinement 'SHELXL97 (Sheldrick, 1997)'
_computing_structure_solution 'SHELXS97 (Sheldrick, 1997)'
_diffrn_ambient_temperature 298(2)
_diffrn_measured_fraction_theta_full 0.991
_diffrn_measured_fraction_theta_max 0.991
_diffrn_measurement_device_type 'Bruker APEXII area-detector'
_diffrn_measurement_method '\f and \w'
_diffrn_radiation_monochromator graphite
_diffrn_radiation_source 'fine-focus sealed tube'
_diffrn_radiation_type MoK\a
_diffrn_radiation_wavelength 0.71073
_diffrn_reflns_av_R_equivalents 0.0242
_diffrn_reflns_av_sigmaI/netI 0.0400
_diffrn_reflns_limit_h_max 10
_diffrn_reflns_limit_h_min -10
_diffrn_reflns_limit_k_max 11
_diffrn_reflns_limit_k_min -11
_diffrn_reflns_limit_l_max 12
_diffrn_reflns_limit_l_min -11
_diffrn_reflns_number 5003
_diffrn_reflns_theta_full 25.50
_diffrn_reflns_theta_max 25.50
_diffrn_reflns_theta_min 2.35
_diffrn_standards_interval_count 0
_diffrn_standards_interval_time 0
_diffrn_standards_number 0
_exptl_absorpt_coefficient_mu 1.341
_exptl_absorpt_correction_T_max 0.7944
_exptl_absorpt_correction_T_min 0.7304
_exptl_absorpt_correction_type multi-scan
_exptl_absorpt_process_details '(SADABS; Bruker, 2004)'
_exptl_crystal_colour purple
_exptl_crystal_density_diffrn 1.798
_exptl_crystal_density_method 'not measured'
_exptl_crystal_description block
_exptl_crystal_F_000 366
_exptl_crystal_size_max 0.25
_exptl_crystal_size_mid 0.20
_exptl_crystal_size_min 0.18
_refine_diff_density_max 0.406
_refine_diff_density_min -0.422
_refine_ls_extinction_method none
_refine_ls_goodness_of_fit_ref 1.152
_refine_ls_hydrogen_treatment mixed
_refine_ls_matrix_type full
_refine_ls_number_parameters 205
_refine_ls_number_reflns 2437
_refine_ls_number_restraints 3
_refine_ls_restrained_S_all 1.151
_refine_ls_R_factor_all 0.0510
_refine_ls_R_factor_gt 0.0395
_refine_ls_shift/su_max 0.001
_refine_ls_shift/su_mean 0.000
_refine_ls_structure_factor_coef Fsqd
_refine_ls_weighting_details 'calc w=1/[\s^2^(Fo^2^)+(0.0605P)^2^+0.3131P] where P=(Fo^2^+2Fc^2^)/3'
_refine_ls_weighting_scheme calc
_refine_ls_wR_factor_gt 0.1138
_refine_ls_wR_factor_ref 0.1176
_reflns_number_gt 1949
_reflns_number_total 2437
_reflns_threshold_expression I>2\s(I)
_cod_data_source_file dn2240.cif
_cod_data_source_block I
_cod_original_sg_symbol_H-M 'P -1 '
_cod_database_code 2215880
_cod_database_fobs_code 2215880

loop_
_symmetry_equiv_pos_as_xyz
'x, y, z'
'-x, -y, -z'

loop_
_atom_site_type_symbol
_atom_site_label
_atom_site_fract_x
_atom_site_fract_y
_atom_site_fract_z
_atom_site_U_iso_or_equiv
_atom_site_adp_type
_atom_site_calc_flag
_atom_site_refinement_flags
_atom_site_occupancy
C C1 0.1731(5) 0.4450(5) -0.1202(5) 0.0362(9) Uani d . 1
H H1 0.1984 0.5364 -0.2121 0.043 Uiso calc R 1
C C2 0.0838(5) 0.3211(5) -0.1064(5) 0.0362(9) Uani d . 1
H H2 0.0476 0.3280 -0.1887 0.043 Uiso calc R 1
C C3 0.0457(5) 0.1833(4) 0.0304(5) 0.0301(9) Uani d . 1
C C4 0.1005(5) 0.1797(5) 0.1488(5) 0.0387(10) Uani d . 1
H H4 0.0756 0.0902 0.2423 0.046 Uiso calc R 1
C C5 0.1921(6) 0.3075(5) 0.1301(5) 0.0424(10) Uani d . 1
H H5 0.2307 0.3037 0.2101 0.051 Uiso calc R 1
C C6 -0.0508(5) 0.0426(5) 0.0481(5) 0.0408(10) Uani d . 1
H H6A -0.1532 0.0790 0.0181 0.049 Uiso calc R 1
H H6B -0.0834 -0.0321 0.1558 0.049 Uiso calc R 1
C C7 0.3768(4) 0.8568(4) 0.5276(4) 0.0250(8) Uani d . 1
C C8 0.4315(5) 0.8961(4) 0.3551(4) 0.0249(8) Uani d . 1
H H8A 0.5501 0.9299 0.3119 0.030 Uiso calc R 1
H H8B 0.3672 0.9835 0.3034 0.030 Uiso calc R 1
C C9 0.4036(4) 0.7508(4) 0.3268(4) 0.0223(7) Uani d . 1
C C10 0.4320(5) 0.7938(4) 0.1559(4) 0.0266(8) Uani d . 1
H H10A 0.3629 0.8829 0.1161 0.032 Uiso calc R 1
H H10B 0.5492 0.8290 0.1014 0.032 Uiso calc R 1
C C11 0.3911(4) 0.6584(4) 0.1209(4) 0.0270(8) Uani d . 1
C C12 0.2187(4) 0.6843(4) 0.4158(4) 0.0263(8) Uani d . 1
Co Co1 0.59943(6) 0.58334(5) 0.56194(6) 0.02524(19) Uani d . 1
N N1 0.2251(4) 0.4365(4) -0.0025(4) 0.0354(8) Uani d . 1
H H1A 0.2812 0.5164 -0.0128 0.043 Uiso calc R 1
O O2 0.4294(3) 0.7270(3) 0.6167(3) 0.0266(6) Uani d . 1
O O3 0.2835(3) 0.9445(3) 0.5786(3) 0.0369(7) Uani d . 1
O O4 0.5154(3) 0.6288(2) 0.3798(3) 0.0197(5) Uani d . 1
O O5 0.1040(3) 0.7783(3) 0.3903(4) 0.0434(8) Uani d . 1
O O6 0.1985(3) 0.5377(3) 0.5056(3) 0.0258(6) Uani d . 1
O O7 0.3682(4) 0.6921(3) -0.0064(3) 0.0396(7) Uani d . 1
O O8 0.3806(3) 0.5148(3) 0.2227(3) 0.0310(6) Uani d . 1
O O1W 0.7770(3) 0.7550(3) 0.4890(4) 0.0345(7) Uani d D 1
H H1W 0.8825(16) 0.746(5) 0.474(5) 0.052 Uiso d D 1
H H2W 0.751(5) 0.842(3) 0.497(5) 0.052 Uiso d D 1

loop_
_atom_site_aniso_label
_atom_site_aniso_U_11
_atom_site_aniso_U_22
_atom_site_aniso_U_33
_atom_site_aniso_U_12
_atom_site_aniso_U_13
_atom_site_aniso_U_23
C1 0.036(2) 0.029(2) 0.036(2) 0.0009(17) -0.0031(18) -0.0102(18)
C2 0.035(2) 0.041(2) 0.039(2) -0.0038(18) -0.0100(19) -0.021(2)
C3 0.0242(19) 0.026(2) 0.040(2) -0.0006(15) -0.0032(17) -0.0178(18)
C4 0.044(2) 0.028(2) 0.040(2) -0.0026(18) -0.013(2) -0.0076(19)
C5 0.048(3) 0.038(2) 0.049(3) -0.001(2) -0.019(2) -0.023(2)
C6 0.032(2) 0.037(2) 0.055(3) -0.0074(18) -0.005(2) -0.023(2)
C7 0.0204(18) 0.0183(18) 0.039(2) -0.0032(14) -0.0100(16) -0.0130(16)
C8 0.0284(19) 0.0135(17) 0.036(2) 0.0015(14) -0.0163(16) -0.0085(16)
C9 0.0240(18) 0.0166(17) 0.0276(19) 0.0044(14) -0.0131(15) -0.0073(15)
C10 0.0290(19) 0.0185(18) 0.031(2) 0.0011(15) -0.0143(16) -0.0046(16)
C11 0.0259(19) 0.024(2) 0.033(2) 0.0018(15) -0.0118(16) -0.0113(17)
C12 0.0257(19) 0.025(2) 0.032(2) -0.0001(15) -0.0097(16) -0.0141(17)
Co1 0.0252(3) 0.0191(3) 0.0329(3) 0.00227(19) -0.0123(2) -0.0098(2)
N1 0.0302(18) 0.0284(18) 0.052(2) -0.0042(14) -0.0089(16) -0.0214(17)
O2 0.0298(14) 0.0190(13) 0.0310(14) 0.0063(10) -0.0096(11) -0.0109(11)
O3 0.0383(16) 0.0238(14) 0.0491(18) 0.0085(12) -0.0081(13) -0.0199(13)
O4 0.0202(12) 0.0143(11) 0.0268(13) 0.0037(9) -0.0114(10) -0.0080(10)
O5 0.0209(14) 0.0209(14) 0.075(2) 0.0064(11) -0.0141(14) -0.0082(14)
O6 0.0220(13) 0.0151(12) 0.0352(15) -0.0006(10) -0.0063(11) -0.0067(11)
O7 0.063(2) 0.0270(15) 0.0338(16) -0.0007(13) -0.0263(15) -0.0089(13)
O8 0.0460(16) 0.0192(13) 0.0326(15) 0.0016(11) -0.0199(13) -0.0094(12)
O1W 0.0210(13) 0.0172(13) 0.0636(19) 0.0006(10) -0.0119(14) -0.0152(13)

loop_
_atom_type_symbol
_atom_type_description
_atom_type_scat_dispersion_real
_atom_type_scat_dispersion_imag
_atom_type_scat_source
C C 0.0033 0.0016 'International Tables Vol C Tables 4.2.6.8 and 6.1.1.4'
H H 0.0000 0.0000 'International Tables Vol C Tables 4.2.6.8 and 6.1.1.4'
N N 0.0061 0.0033 'International Tables Vol C Tables 4.2.6.8 and 6.1.1.4'
O O 0.0106 0.0060 'International Tables Vol C Tables 4.2.6.8 and 6.1.1.4'
Co Co 0.3494 0.9721 'International Tables Vol C Tables 4.2.6.8 and 6.1.1.4'

loop_
_geom_angle_atom_site_label_1
_geom_angle_atom_site_label_2
_geom_angle_atom_site_label_3
_geom_angle_site_symmetry_1
_geom_angle_site_symmetry_3
_geom_angle
N1 C1 C2 . . 120.3(4)
N1 C1 H1 . . 119.9
C2 C1 H1 . . 119.9
C1 C2 C3 . . 120.4(4)
C1 C2 H2 . . 119.8
C3 C2 H2 . . 119.8
C4 C3 C2 . . 117.5(3)
C4 C3 C6 . . 120.9(4)
C2 C3 C6 . . 121.5(4)
C3 C4 C5 . . 120.4(4)
C3 C4 H4 . . 119.8
C5 C4 H4 . . 119.8
N1 C5 C4 . . 119.8(4)
N1 C5 H5 . . 120.1
C4 C5 H5 . . 120.1
C3 C6 C6 . 2 112.5(4)
C3 C6 H6A . . 109.1
C6 C6 H6A 2 . 109.1
C3 C6 H6B . . 109.1
C6 C6 H6B 2 . 109.1
H6A C6 H6B . . 107.8
O3 C7 O2 . . 121.8(3)
O3 C7 C8 . . 120.9(3)
O2 C7 C8 . . 117.2(3)
C7 C8 C9 . . 110.9(3)
C7 C8 H8A . . 109.5
C9 C8 H8A . . 109.5
C7 C8 H8B . . 109.5
C9 C8 H8B . . 109.5
H8A C8 H8B . . 108.0
O4 C9 C10 . . 107.7(3)
O4 C9 C8 . . 111.2(3)
C10 C9 C8 . . 111.7(3)
O4 C9 C12 . . 108.8(3)
C10 C9 C12 . . 108.7(3)
C8 C9 C12 . . 108.7(3)
C11 C10 C9 . . 114.5(3)
C11 C10 H10A . . 108.6
C9 C10 H10A . . 108.6
C11 C10 H10B . . 108.6
C9 C10 H10B . . 108.6
H10A C10 H10B . . 107.6
O7 C11 O8 . . 122.4(3)
O7 C11 C10 . . 118.3(3)
O8 C11 C10 . . 119.4(3)
O5 C12 O6 . . 125.6(3)
O5 C12 C9 . . 117.5(3)
O6 C12 C9 . . 116.9(3)
O2 Co1 O8 . 2_666 90.26(10)
O2 Co1 O4 . . 87.83(9)
O8 Co1 O4 2_666 . 161.06(10)
O2 Co1 O1W . . 88.52(10)
O8 Co1 O1W 2_666 . 93.52(11)
O4 Co1 O1W . . 105.27(11)
O2 Co1 O4 . 2_666 109.39(10)
O8 Co1 O4 2_666 2_666 85.02(9)
O4 Co1 O4 . 2_666 77.87(10)
O1W Co1 O4 . 2_666 162.01(10)
O2 Co1 O6 . 2_666 171.24(9)
O8 Co1 O6 2_666 2_666 90.27(10)
O4 Co1 O6 . 2_666 94.46(9)
O1W Co1 O6 . 2_666 82.72(10)
O4 Co1 O6 2_666 2_666 79.36(9)
C5 N1 C1 . . 121.5(3)
C5 N1 H1A . . 119.2
C1 N1 H1A . . 119.2
C7 O2 Co1 . . 129.2(2)
C9 O4 Co1 . . 125.0(2)
C9 O4 Co1 . 2_666 107.50(18)
Co1 O4 Co1 . 2_666 102.13(10)
C12 O6 Co1 . 2_666 110.2(2)
C11 O8 Co1 . 2_666 133.7(2)
Co1 O1W H1W . . 128(3)
Co1 O1W H2W . . 121(3)
H1W O1W H2W . . 109(5)

loop_
_geom_bond_atom_site_label_1
_geom_bond_atom_site_label_2
_geom_bond_site_symmetry_2
_geom_bond_distance
C1 N1 . 1.336(5)
C1 C2 . 1.354(5)
C1 H1 . 0.9300
C2 C3 . 1.392(5)
C2 H2 . 0.9300
C3 C4 . 1.372(6)
C3 C6 . 1.505(5)
C4 C5 . 1.376(5)
C4 H4 . 0.9300
C5 N1 . 1.328(5)
C5 H5 . 0.9300
C6 C6 2 1.512(8)
C6 H6A . 0.9700
C6 H6B . 0.9700
C7 O3 . 1.231(4)
C7 O2 . 1.289(4)
C7 C8 . 1.529(5)
C8 C9 . 1.530(4)
C8 H8A . 0.9700
C8 H8B . 0.9700
C9 O4 . 1.421(4)
C9 C10 . 1.525(5)
C9 C12 . 1.556(5)
C10 C11 . 1.519(5)
C10 H10A . 0.9700
C10 H10B . 0.9700
C11 O7 . 1.243(4)
C11 O8 . 1.279(4)
C12 O5 . 1.240(4)
C12 O6 . 1.264(4)
Co1 O2 . 1.968(2)
Co1 O8 2_666 2.002(2)
Co1 O4 . 2.004(2)
Co1 O1W . 2.005(2)
Co1 O4 2_666 2.031(2)
Co1 O6 2_666 2.037(2)
N1 H1A . 0.8600
O1W H1W . 0.84(3)
O1W H2W . 0.84(3)

loop_
_geom_hbond_atom_site_label_D
_geom_hbond_atom_site_label_H
_geom_hbond_atom_site_label_A
_geom_hbond_site_symmetry_A
_geom_hbond_distance_DH
_geom_hbond_distance_HA
_geom_hbond_distance_DA
_geom_hbond_angle_DHA
N1 H1A O7 . 0.86 1.86 2.714(4) 169.3
O1W H1W O5 1_655 0.84(3) 1.773(17) 2.593(3) 163(4)
O1W H2W O3 2_676 0.84(3) 1.82(2) 2.608(3) 154(4)
